data_7055160
loop_
_publ_author_name
'Botha, F.'
'Eigner, V.'
'Dvo\<r\'akov\'a, H.'
'Lhot\'ak, P.'

_publ_section_title
;
 Arylation of thiacalix[4]arenes using organomercurial intermediates
;
_journal_issue 2
_journal_name_full 'New J. Chem.'
_journal_page_first 1104
_journal_paper_doi 10.1039/C5NJ02427G
_journal_volume 40
_journal_year 2016
_chemical_formula_moiety 'C72 H78 O8 S8'
_chemical_formula_sum 'C72 H78 O8 S8'
_chemical_formula_weight 1327.93
_space_group_IT_number 14
_symmetry_cell_setting monoclinic
_symmetry_space_group_name_Hall '-P 2ybc'
_symmetry_space_group_name_H-M 'P 1 21/c 1'
_atom_sites_solution_hydrogens difmap
_atom_sites_solution_primary direct
_atom_sites_solution_secondary difmap
_audit_update_record
;
2015-11-03 deposited with the CCDC.
2015-11-10 downloaded from the CCDC.
;
_cell_angle_alpha 90
_cell_angle_beta 95.901(3)
_cell_angle_gamma 90
_cell_formula_units_Z 2
_cell_length_a 19.3452(6)
_cell_length_b 9.1412(3)
_cell_length_c 19.3696(7)
_cell_measurement_reflns_used 8072
_cell_measurement_temperature 200
_cell_measurement_theta_max 76
_cell_measurement_theta_min 5
_cell_volume 3407.1(2)
_computing_cell_refinement 'CrysAlis, (Oxford Diffraction, 2002)'
_computing_data_collection 'Xcalibur, (Oxford Diffraction, 2002)'
_computing_data_reduction 'CrysAlis, (Oxford Diffraction, 2002)'
_computing_molecular_graphics 'CAMERON (Watkin et al., 1996)'
_computing_publication_material 'CRYSTALS (Betteridge et al., 2003)'
_computing_structure_refinement 'CRYSTALS (Betteridge et al., 2003)'
_computing_structure_solution 'SIR92 (Altomare et al., 1994)'
_diffrn_ambient_pressure 101
_diffrn_ambient_temperature 200
_diffrn_measured_fraction_theta_full 0.995
_diffrn_measured_fraction_theta_max 0.951
_diffrn_measurement_device Area
_diffrn_measurement_device_type 'Oxford Diffraction XCALIBUR'
_diffrn_measurement_method \w
_diffrn_radiation_monochromator graphite
_diffrn_radiation_type 'Cu K\a'
_diffrn_radiation_wavelength 1.54180
_diffrn_reflns_av_R_equivalents 0.055
_diffrn_reflns_limit_h_max 23
_diffrn_reflns_limit_h_min -23
_diffrn_reflns_limit_k_max 8
_diffrn_reflns_limit_k_min -11
_diffrn_reflns_limit_l_max 24
_diffrn_reflns_limit_l_min -24
_diffrn_reflns_number 21605
_diffrn_reflns_theta_full 68.953
_diffrn_reflns_theta_max 77.476
_diffrn_reflns_theta_min 4.590
_diffrn_standards_number 0
_exptl_absorpt_coefficient_mu 2.860
_exptl_absorpt_correction_T_max 0.89
_exptl_absorpt_correction_T_min 0.27
_exptl_absorpt_correction_type multi-scan
_exptl_absorpt_process_details 'CrysAlis, (Oxford Diffraction, 2002)'
_exptl_crystal_colour colourless
_exptl_crystal_density_diffrn 1.294
_exptl_crystal_density_method 'not measured'
_exptl_crystal_description platelet
_exptl_crystal_F_000 1404
_exptl_crystal_size_max 0.350
_exptl_crystal_size_mid 0.190
_exptl_crystal_size_min 0.040
_refine_diff_density_max 0.90
_refine_diff_density_min -0.51
_refine_ls_extinction_method None
_refine_ls_goodness_of_fit_ref 0.9939
_refine_ls_hydrogen_treatment constr
_refine_ls_matrix_type full
_refine_ls_number_parameters 445
_refine_ls_number_reflns 6871
_refine_ls_number_restraints 86
_refine_ls_R_factor_all 0.0826
_refine_ls_R_factor_gt 0.0632
_refine_ls_shift/su_max 0.0018180
_refine_ls_shift/su_mean 0.0000551
_refine_ls_structure_factor_coef Fsqd
_refine_ls_weighting_details
;
 Method, part 1, Chebychev polynomial, (Watkin, 1994, Prince, 1982) 
 [weight] = 1.0/[A~0~*T~0~(x)+A~1~*T~1~(x) ... +A~n-1~]*T~n-1~(x)] 
 where A~i~ are the Chebychev coefficients listed below and x= Fcalc/Fmax 
 Method = Robust Weighting (Prince, 1982) 
 W = [weight] * [1-(deltaF/6*sigmaF)^2^]^2^ 
 A~i~ are: 
 869. 0.142E+04 819. 309. 60.7 
;
_refine_ls_weighting_scheme calc
_refine_ls_wR_factor_all 0.1804
_refine_ls_wR_factor_gt 0.1478
_refine_ls_wR_factor_ref 0.1804
_reflns_limit_h_max 23
_reflns_limit_h_min -23
_reflns_limit_k_max 11
_reflns_limit_k_min 0
_reflns_limit_l_max 24
_reflns_limit_l_min 0
_reflns_number_gt 5216
_reflns_number_total 6896
_reflns_threshold_expression I>2.0\s(I)
_oxford_diffrn_Wilson_B_factor 2.85
_oxford_diffrn_Wilson_scale 0.24
_oxford_refine_ls_r_factor_ref 0.0826
_oxford_refine_ls_scale 1.674(11)
_oxford_reflns_number_all 6871
_oxford_reflns_threshold_expression_ref I>0.0\s(I)
_cod_data_source_file c5nj02427g2.cif
_cod_data_source_block 13
_cod_depositor_comments 'Adding full bibliography for 7055158--7055162.cif.'
_cod_original_sg_symbol_H-M 'P 1 21/c 1 '
_cod_database_code 7055160

loop_
_symmetry_equiv_pos_as_xyz
x,y,z
-x,-y,-z
-x,y+1/2,-z+1/2
x,-y+1/2,z+1/2

loop_
_atom_site_label
_atom_site_type_symbol
_atom_site_fract_x
_atom_site_fract_y
_atom_site_fract_z
_atom_site_U_iso_or_equiv
_atom_site_occupancy
_atom_site_adp_type
_atom_site_refinement_flags_posn
_atom_site_refinement_flags_adp
_atom_site_disorder_assembly
_atom_site_disorder_group
C1 C 0.11938(17) 0.5471(4) 0.65476(19) 0.0400 1.0000 Uani . . . .
S2 S 0.04939(5) 0.53605(11) 0.58728(6) 0.0518 1.0000 Uani . . . .
C3 C 0.06549(18) 0.6991(4) 0.54201(19) 0.0410 1.0000 Uani . . . .
C4 C 0.01628(17) 0.8096(4) 0.53678(19) 0.0399 1.0000 Uani . . . .
C5 C 0.02658(16) 0.9407(4) 0.50264(18) 0.0372 1.0000 Uani . . . .
C6 C 0.09051(17) 0.9583(4) 0.47578(19) 0.0419 1.0000 Uani . . . .
C7 C 0.14036(17) 0.8487(4) 0.48023(18) 0.0421 1.0000 Uani . . . .
S8 S 0.22181(4) 0.88185(13) 0.44833(5) 0.0494 1.0000 Uani . . . .
C9 C 0.27581(17) 0.8664(4) 0.52812(18) 0.0364 1.0000 Uani . . . .
C10 C 0.25911(19) 0.9442(4) 0.5858(2) 0.0432 1.0000 Uani . . . .
C11 C 0.2997(2) 0.9308(4) 0.6484(2) 0.0454 1.0000 Uani . . . .
C12 C 0.35794(18) 0.8428(4) 0.65385(19) 0.0418 1.0000 Uani . . . .
C13 C 0.37561(16) 0.7663(4) 0.59644(17) 0.0340 1.0000 Uani . . . .
S14 S 0.45005(4) 0.65010(10) 0.60430(5) 0.0404 1.0000 Uani . . . .
C15 C 0.43244(17) 0.5490(4) 0.67893(17) 0.0379 1.0000 Uani . . . .
C16 C 0.47734(19) 0.5571(5) 0.7395(2) 0.0478 1.0000 Uani . . . .
C17 C 0.4637(2) 0.4779(5) 0.7974(2) 0.0528 1.0000 Uani . . . .
C18 C 0.4033(2) 0.3975(5) 0.7964(2) 0.0508 1.0000 Uani . . . .
C19 C 0.35740(18) 0.3898(4) 0.73659(19) 0.0412 1.0000 Uani . . . .
S20 S 0.27767(5) 0.29202(11) 0.73787(6) 0.0493 1.0000 Uani . . . .
C21 C 0.21843(18) 0.4399(4) 0.72090(18) 0.0406 1.0000 Uani . . . .
C22 C 0.2298(2) 0.5705(5) 0.7568(2) 0.0508 1.0000 Uani . . . .
C23 C 0.1866(2) 0.6884(5) 0.7415(2) 0.0543 1.0000 Uani . . . .
C24 C 0.1319(2) 0.6779(4) 0.6902(2) 0.0492 1.0000 Uani . . . .
C25 C 0.12716(17) 0.7155(4) 0.51135(18) 0.0398 1.0000 Uani . . . .
C26 C 0.33433(15) 0.7765(4) 0.53303(16) 0.0323 1.0000 Uani . . . .
C27 C 0.37360(17) 0.4594(4) 0.67628(17) 0.0370 1.0000 Uani . . . .
C28 C 0.16186(18) 0.4261(4) 0.67095(18) 0.0374 1.0000 Uani . . . .
O29 O 0.17551(14) 0.6069(3) 0.51757(15) 0.0541 1.0000 Uani D U . .
C30 C 0.1938(4) 0.5355(6) 0.4560(3) 0.0732 0.7228 Uani D U 1 1
C31 C 0.1540(4) 0.3934(8) 0.4465(4) 0.0854 0.7228 Uani D U 1 1
C32 C 0.1762(5) 0.3073(8) 0.3845(4) 0.1112 0.7228 Uani D U 1 1
C130 C 0.1533(7) 0.4712(10) 0.4844(6) 0.0594 0.2772 Uani D U 1 2
C131 C 0.1672(12) 0.4841(11) 0.4087(6) 0.0863 0.2772 Uani D U 1 2
C132 C 0.1604(5) 0.3343(8) 0.3723(4) 0.1112 0.2772 Uani D U 1 2
O33 O 0.34920(12) 0.6926(3) 0.47784(12) 0.0375 1.0000 Uani . . . .
C34 C 0.3916(2) 0.7601(5) 0.4308(2) 0.0526 1.0000 Uani . . . .
C35 C 0.4131(2) 0.6459(6) 0.3820(2) 0.0610 1.0000 Uani . . . .
C36 C 0.3547(3) 0.5682(7) 0.3418(3) 0.0824 1.0000 Uani . . . .
O37 O 0.33033(13) 0.4515(3) 0.61628(13) 0.0454 1.0000 Uani . . . .
C38 C 0.3323(3) 0.3138(6) 0.5798(3) 0.0760 1.0000 Uani . . . .
C39 C 0.3908(4) 0.3034(7) 0.5359(4) 0.0938 1.0000 Uani . . . .
C40 C 0.3946(4) 0.1632(8) 0.4988(4) 0.1036 1.0000 Uani . . . .
O41 O 0.15007(14) 0.2980(3) 0.63338(15) 0.0516 1.0000 Uani D U . .
C42 C 0.1193(2) 0.1762(5) 0.6651(3) 0.0573 0.8173 Uani D U 2 1
C43 C 0.0447(3) 0.2043(6) 0.6776(4) 0.0701 0.8173 Uani D U 2 1
C44 C 0.0137(3) 0.0649(6) 0.7073(4) 0.0843 0.8173 Uani D U 2 1
C142 C 0.0864(5) 0.229(2) 0.6495(13) 0.0574 0.1827 Uani D U 2 2
C143 C 0.1001(5) 0.092(2) 0.6937(14) 0.0672 0.1827 Uani D U 2 2
C144 C 0.0312(3) 0.0285(6) 0.7135(4) 0.0842 0.1827 Uani D U 2 2
H41 H -0.0261 0.7956 0.5559 0.0548 1.0000 Uiso R . . .
H61 H 0.0987 1.0476 0.4533 0.0536 1.0000 Uiso R . . .
H101 H 0.2197 1.0055 0.5819 0.0565 1.0000 Uiso R . . .
H111 H 0.2883 0.9836 0.6882 0.0540 1.0000 Uiso R . . .
H121 H 0.3865 0.8355 0.6963 0.0588 1.0000 Uiso R . . .
H161 H 0.5175 0.6149 0.7410 0.0585 1.0000 Uiso R . . .
H171 H 0.4956 0.4786 0.8377 0.0676 1.0000 Uiso R . . .
H181 H 0.3918 0.3483 0.8368 0.0656 1.0000 Uiso R . . .
H221 H 0.2671 0.5772 0.7916 0.0667 1.0000 Uiso R . . .
H231 H 0.1959 0.7776 0.7653 0.0635 1.0000 Uiso R . . .
H241 H 0.1022 0.7592 0.6800 0.0664 1.0000 Uiso R . . .
H302 H 0.2435 0.5132 0.4602 0.0925 0.7228 Uiso R . 1 1
H301 H 0.1817 0.5976 0.4151 0.0922 0.7228 Uiso R . 1 1
H311 H 0.1660 0.3344 0.4886 0.1083 0.7228 Uiso R . 1 1
H312 H 0.1038 0.4151 0.4403 0.1082 0.7228 Uiso R . 1 1
H322 H 0.1452 0.2263 0.3729 0.1671 0.7228 Uiso R . 1 1
H321 H 0.2233 0.2718 0.3949 0.1671 0.7228 Uiso R . 1 1
H323 H 0.1747 0.3730 0.3452 0.1671 0.7228 Uiso R . 1 1
H1302 H 0.1827 0.3922 0.5042 0.0751 0.2772 Uiso R . 1 2
H1301 H 0.1049 0.4521 0.4917 0.0750 0.2772 Uiso R . 1 2
H1312 H 0.2103 0.5352 0.4021 0.1011 0.2772 Uiso R . 1 2
H1311 H 0.1279 0.5398 0.3871 0.1011 0.2772 Uiso R . 1 2
H1321 H 0.1800 0.3432 0.3288 0.1540 0.2772 Uiso R . 1 2
H1323 H 0.1886 0.2695 0.4025 0.1541 0.2772 Uiso R . 1 2
H1322 H 0.1137 0.2967 0.3641 0.1540 0.2772 Uiso R . 1 2
H341 H 0.4346 0.8003 0.4569 0.0721 1.0000 Uiso R . . .
H342 H 0.3643 0.8358 0.4037 0.0728 1.0000 Uiso R . . .
H352 H 0.4416 0.5729 0.4096 0.0837 1.0000 Uiso R . . .
H351 H 0.4415 0.6910 0.3487 0.0833 1.0000 Uiso R . . .
H361 H 0.3733 0.4999 0.3106 0.1280 1.0000 Uiso R . . .
H363 H 0.3277 0.5171 0.3737 0.1282 1.0000 Uiso R . . .
H362 H 0.3267 0.6425 0.3167 0.1284 1.0000 Uiso R . . .
H381 H 0.3379 0.2318 0.6140 0.0958 1.0000 Uiso R . . .
H382 H 0.2889 0.3028 0.5482 0.0951 1.0000 Uiso R . . .
H392 H 0.4342 0.3155 0.5664 0.1313 1.0000 Uiso R . . .
H391 H 0.3851 0.3825 0.5023 0.1318 1.0000 Uiso R . . .
H403 H 0.4341 0.1649 0.4708 0.1572 1.0000 Uiso R . . .
H402 H 0.4008 0.0839 0.5329 0.1573 1.0000 Uiso R . . .
H401 H 0.3502 0.1494 0.4691 0.1573 1.0000 Uiso R . . .
H421 H 0.1463 0.1581 0.7106 0.0753 0.8173 Uiso R . 2 1
H422 H 0.1197 0.0884 0.6349 0.0753 0.8173 Uiso R . 2 1
H432 H 0.0453 0.2841 0.7119 0.0901 0.8173 Uiso R . 2 1
H431 H 0.0178 0.2349 0.6338 0.0902 0.8173 Uiso R . 2 1
H443 H -0.0351 0.0754 0.7103 0.1449 0.8173 Uiso R . 2 1
H442 H 0.0359 0.0427 0.7531 0.1451 0.8173 Uiso R . 2 1
H441 H 0.0204 -0.0169 0.6774 0.1450 0.8173 Uiso R . 2 1
H1422 H 0.0529 0.2992 0.6637 0.0691 0.1827 Uiso R . 2 2
H1421 H 0.0680 0.1824 0.6062 0.0691 0.1827 Uiso R . 2 2
H1431 H 0.1191 0.1394 0.7366 0.0890 0.1827 Uiso R . 2 2
H1432 H 0.1329 0.0202 0.6799 0.0890 0.1827 Uiso R . 2 2
H1442 H 0.0412 -0.0598 0.7394 0.1450 0.1827 Uiso R . 2 2
H1441 H 0.0034 0.0913 0.7391 0.1450 0.1827 Uiso R . 2 2
H1443 H 0.0059 0.0044 0.6697 0.1450 0.1827 Uiso R . 2 2

loop_
_atom_site_aniso_label
_atom_site_aniso_U_11
_atom_site_aniso_U_22
_atom_site_aniso_U_33
_atom_site_aniso_U_23
_atom_site_aniso_U_13
_atom_site_aniso_U_12
C1 0.0300(16) 0.0390(18) 0.0516(19) 0.0059(15) 0.0070(14) 0.0030(14)
S2 0.0332(4) 0.0407(5) 0.0786(7) 0.0141(5) -0.0078(4) -0.0022(4)
C3 0.0331(16) 0.0393(18) 0.0487(19) 0.0050(15) -0.0045(14) 0.0018(14)
C4 0.0248(15) 0.0423(19) 0.052(2) 0.0069(15) -0.0001(14) 0.0016(13)
C5 0.0252(14) 0.0424(19) 0.0425(17) 0.0078(14) -0.0031(13) 0.0056(14)
C6 0.0314(16) 0.046(2) 0.0473(19) 0.0128(16) 0.0002(14) 0.0077(15)
C7 0.0262(15) 0.056(2) 0.0431(18) 0.0087(16) 0.0007(13) 0.0084(15)
S8 0.0307(4) 0.0737(7) 0.0445(5) 0.0186(4) 0.0075(3) 0.0152(4)
C9 0.0279(15) 0.0371(17) 0.0455(18) 0.0071(14) 0.0094(13) 0.0052(13)
C10 0.0372(18) 0.0398(19) 0.055(2) 0.0035(16) 0.0144(15) 0.0089(15)
C11 0.047(2) 0.0429(19) 0.049(2) -0.0096(16) 0.0138(16) 0.0003(16)
C12 0.0362(17) 0.0454(19) 0.0439(18) -0.0066(15) 0.0045(14) -0.0017(15)
C13 0.0260(14) 0.0343(16) 0.0417(17) 0.0022(13) 0.0044(12) 0.0001(12)
S14 0.0250(4) 0.0485(5) 0.0480(5) 0.0049(4) 0.0047(3) 0.0057(3)
C15 0.0318(16) 0.0424(18) 0.0385(17) 0.0000(14) -0.0005(13) 0.0130(14)
C16 0.0329(17) 0.057(2) 0.052(2) -0.0017(18) -0.0042(15) 0.0104(16)
C17 0.041(2) 0.069(3) 0.045(2) 0.0037(19) -0.0087(16) 0.0145(19)
C18 0.047(2) 0.062(2) 0.0434(19) 0.0099(18) 0.0018(16) 0.0189(19)
C19 0.0359(17) 0.0439(19) 0.0442(18) 0.0103(15) 0.0055(14) 0.0116(15)
S20 0.0383(5) 0.0448(5) 0.0652(6) 0.0198(4) 0.0081(4) 0.0089(4)
C21 0.0364(17) 0.0445(19) 0.0418(18) 0.0109(15) 0.0094(14) 0.0060(15)
C22 0.045(2) 0.061(2) 0.046(2) -0.0028(18) 0.0031(16) 0.0085(18)
C23 0.050(2) 0.052(2) 0.060(2) -0.0135(19) 0.0055(18) 0.0086(19)
C24 0.0416(19) 0.042(2) 0.065(2) 0.0011(18) 0.0102(17) 0.0098(16)
C25 0.0290(16) 0.0431(19) 0.0460(18) 0.0032(15) -0.0030(13) 0.0114(14)
C26 0.0259(14) 0.0330(16) 0.0391(16) 0.0047(13) 0.0086(12) 0.0014(12)
C27 0.0284(15) 0.0410(18) 0.0406(17) 0.0030(14) -0.0009(13) 0.0105(13)
C28 0.0368(17) 0.0327(17) 0.0442(18) 0.0052(14) 0.0111(14) 0.0003(14)
O29 0.0417(14) 0.0500(15) 0.0719(18) 0.0045(13) 0.0117(13) 0.0158(12)
C30 0.080(4) 0.060(4) 0.084(4) 0.000(3) 0.033(4) 0.007(3)
C31 0.093(5) 0.084(5) 0.080(4) -0.004(4) 0.011(4) -0.015(4)
C32 0.150(8) 0.094(5) 0.101(5) -0.014(4) 0.065(6) -0.007(5)
C130 0.037(6) 0.052(7) 0.090(8) -0.009(7) 0.013(6) 0.008(5)
C131 0.077(8) 0.080(8) 0.100(9) 0.006(8) 0.000(8) -0.015(8)
C132 0.150(8) 0.094(6) 0.100(6) -0.014(5) 0.065(6) -0.007(5)
O33 0.0331(11) 0.0437(13) 0.0370(12) -0.0013(10) 0.0092(9) 0.0029(10)
C34 0.047(2) 0.063(3) 0.051(2) 0.0010(19) 0.0230(17) -0.0022(19)
C35 0.052(2) 0.074(3) 0.061(3) -0.008(2) 0.027(2) 0.003(2)
C36 0.071(3) 0.119(5) 0.059(3) -0.024(3) 0.019(2) -0.011(3)
O37 0.0375(13) 0.0543(15) 0.0423(13) 0.0043(11) -0.0058(10) -0.0018(11)
C38 0.081(4) 0.078(3) 0.067(3) -0.018(3) -0.004(3) -0.009(3)
C39 0.093(4) 0.089(4) 0.102(5) -0.020(4) 0.022(4) -0.027(4)
C40 0.124(6) 0.099(5) 0.097(4) -0.025(4) 0.052(4) -0.035(4)
O41 0.0488(15) 0.0337(13) 0.0717(17) 0.0030(12) 0.0036(13) 0.0010(11)
C42 0.057(3) 0.040(3) 0.077(3) 0.007(2) 0.012(3) -0.005(2)
C43 0.074(4) 0.057(3) 0.084(4) 0.000(3) 0.030(3) 0.006(3)
C44 0.077(4) 0.072(4) 0.112(5) 0.009(4) 0.048(4) -0.007(3)
C142 0.057(3) 0.040(3) 0.077(3) 0.007(3) 0.012(3) -0.005(2)
C143 0.068(8) 0.053(8) 0.082(9) 0.019(8) 0.019(8) -0.005(8)
C144 0.077(4) 0.072(4) 0.112(5) 0.009(4) 0.049(4) -0.007(4)

loop_
_atom_type_symbol
_atom_type_scat_dispersion_real
_atom_type_scat_dispersion_imag
_atom_type_scat_Cromer_Mann_a1
_atom_type_scat_Cromer_Mann_b1
_atom_type_scat_Cromer_Mann_a2
_atom_type_scat_Cromer_Mann_b2
_atom_type_scat_Cromer_Mann_a3
_atom_type_scat_Cromer_Mann_b3
_atom_type_scat_Cromer_Mann_a4
_atom_type_scat_Cromer_Mann_b4
_atom_type_scat_Cromer_Mann_c
_atom_type_scat_source
C 0.0181 0.0091 2.3100 20.8439 1.0200 10.2075 1.5886 0.5687 0.8650 51.6512 0.2156 'International Tables Vol C 4.2.6.8 and 6.1.1.4'
H 0.0000 0.0000 0.4930 10.5109 0.3229 26.1257 0.1402 3.1424 0.0408 57.7998 0.0030 'International Tables Vol C 4.2.6.8 and 6.1.1.4'
O 0.0492 0.0322 3.0485 13.2771 2.2868 5.7011 1.5463 0.3239 0.8670 32.9089 0.2508 'International Tables Vol C 4.2.6.8 and 6.1.1.4'
S 0.3331 0.5567 6.9053 1.4679 5.2034 22.2151 1.4379 0.2536 1.5863 56.1720 0.8669 'International Tables Vol C 4.2.6.8 and 6.1.1.4'

loop_
_geom_angle_atom_site_label_1
_geom_angle_site_symmetry_1
_geom_angle_atom_site_label_2
_geom_angle_atom_site_label_3
_geom_angle
_geom_angle_publ_flag
S2 . C1 C24 119.5(3) yes
S2 . C1 C28 120.3(3) yes
C24 . C1 C28 120.2(3) yes
C1 . S2 C3 98.96(16) yes
S2 . C3 C4 119.7(3) yes
S2 . C3 C25 120.2(3) yes
C4 . C3 C25 120.2(3) yes
C3 . C4 C5 122.1(3) yes
C3 . C4 H41 119.5 no
C5 . C4 H41 118.4 no
C5 2_576 C5 C4 121.8(4) yes
C5 2_576 C5 C6 121.4(4) yes
C4 . C5 C6 116.8(3) yes
C5 . C6 C7 121.9(3) yes
C5 . C6 H61 117.8 no
C7 . C6 H61 120.2 no
C6 . C7 S8 119.4(3) yes
C6 . C7 C25 120.1(3) yes
S8 . C7 C25 120.5(3) yes
C7 . S8 C9 98.45(16) yes
S8 . C9 C10 119.6(3) yes
S8 . C9 C26 120.4(3) yes
C10 . C9 C26 120.0(3) yes
C9 . C10 C11 120.1(3) yes
C9 . C10 H101 119.5 no
C11 . C10 H101 120.4 no
C10 . C11 C12 120.3(3) yes
C10 . C11 H111 120.4 no
C12 . C11 H111 119.2 no
C11 . C12 C13 120.0(3) yes
C11 . C12 H121 120.5 no
C13 . C12 H121 119.5 no
C12 . C13 S14 119.7(3) yes
C12 . C13 C26 120.4(3) yes
S14 . C13 C26 119.9(2) yes
C13 . S14 C15 99.13(15) yes
S14 . C15 C16 120.2(3) yes
S14 . C15 C27 119.8(2) yes
C16 . C15 C27 119.9(3) yes
C15 . C16 C17 120.2(4) yes
C15 . C16 H161 120.2 no
C17 . C16 H161 119.7 no
C16 . C17 C18 119.9(3) yes
C16 . C17 H171 120.3 no
C18 . C17 H171 119.7 no
C17 . C18 C19 120.5(4) yes
C17 . C18 H181 120.7 no
C19 . C18 H181 118.8 no
C18 . C19 S20 119.6(3) yes
C18 . C19 C27 119.8(4) yes
S20 . C19 C27 120.6(3) yes
C19 . S20 C21 99.09(17) yes
S20 . C21 C22 119.7(3) yes
S20 . C21 C28 120.3(3) yes
C22 . C21 C28 120.0(3) yes
C21 . C22 C23 120.3(4) yes
C21 . C22 H221 119.2 no
C23 . C22 H221 120.5 no
C22 . C23 C24 120.2(4) yes
C22 . C23 H231 119.3 no
C24 . C23 H231 120.4 no
C1 . C24 C23 120.0(4) yes
C1 . C24 H241 120.1 no
C23 . C24 H241 120.0 no
C3 . C25 C7 118.7(3) yes
C3 . C25 O29 119.6(3) yes
C7 . C25 O29 121.4(3) yes
C13 . C26 C9 119.1(3) yes
C13 . C26 O33 120.1(3) yes
C9 . C26 O33 120.7(3) yes
C15 . C27 C19 119.2(3) yes
C15 . C27 O37 119.3(3) yes
C19 . C27 O37 121.3(3) yes
C1 . C28 C21 119.2(3) yes
C1 . C28 O41 119.4(3) yes
C21 . C28 O41 121.2(3) yes
C25 . O29 C30 118.9(4) yes
C25 . O29 C130 114.6(7) yes
O29 . C30 C31 109.0(4) yes
O29 . C30 H302 110.5 no
C31 . C30 H302 108.4 no
O29 . C30 H301 110.4 no
C31 . C30 H301 108.8 no
H302 . C30 H301 109.8 no
C30 . C31 C32 110.8(5) yes
C30 . C31 H311 107.3 no
C32 . C31 H311 107.8 no
C30 . C31 H312 109.0 no
C32 . C31 H312 111.0 no
H311 . C31 H312 110.9 no
C31 . C32 H322 110.9 no
C31 . C32 H321 109.9 no
H322 . C32 H321 110.0 no
C31 . C32 H323 107.9 no
H322 . C32 H323 109.1 no
H321 . C32 H323 108.9 no
O29 . C130 C131 106.8(6) yes
O29 . C130 H1302 109.0 no
C131 . C130 H1302 106.4 no
O29 . C130 H1301 109.6 no
C131 . C130 H1301 114.9 no
H1302 . C130 H1301 110.0 no
C130 . C131 C132 110.9(6) yes
C130 . C131 H1312 113.6 no
C132 . C131 H1312 113.7 no
C130 . C131 H1311 104.1 no
C132 . C131 H1311 104.0 no
H1312 . C131 H1311 109.6 no
C131 . C132 H1321 107.6 no
C131 . C132 H1323 104.6 no
H1321 . C132 H1323 109.5 no
C131 . C132 H1322 115.4 no
H1321 . C132 H1322 109.4 no
H1323 . C132 H1322 110.1 no
C26 . O33 C34 115.8(3) yes
O33 . C34 C35 108.5(4) yes
O33 . C34 H341 109.9 no
C35 . C34 H341 107.7 no
O33 . C34 H342 109.4 no
C35 . C34 H342 108.7 no
H341 . C34 H342 112.5 no
C34 . C35 C36 114.7(4) yes
C34 . C35 H352 107.8 no
C36 . C35 H352 108.2 no
C34 . C35 H351 109.5 no
C36 . C35 H351 107.7 no
H352 . C35 H351 108.8 no
C35 . C36 H361 109.0 no
C35 . C36 H363 109.1 no
H361 . C36 H363 110.3 no
C35 . C36 H362 106.5 no
H361 . C36 H362 111.4 no
H363 . C36 H362 110.4 no
C27 . O37 C38 114.8(3) yes
O37 . C38 C39 113.2(5) yes
O37 . C38 H381 109.6 no
C39 . C38 H381 107.1 no
O37 . C38 H382 109.1 no
C39 . C38 H382 106.6 no
H381 . C38 H382 111.1 no
C38 . C39 C40 114.4(5) yes
C38 . C39 H392 107.6 no
C40 . C39 H392 108.0 no
C38 . C39 H391 107.1 no
C40 . C39 H391 109.1 no
H392 . C39 H391 110.5 no
C39 . C40 H403 109.6 no
C39 . C40 H402 108.8 no
H403 . C40 H402 109.6 no
C39 . C40 H401 108.1 no
H403 . C40 H401 111.1 no
H402 . C40 H401 109.6 no
C28 . O41 C42 119.1(3) yes
C28 . O41 C142 110.6(11) yes
O41 . C42 C43 112.5(3) yes
O41 . C42 H421 107.9 no
C43 . C42 H421 108.1 no
O41 . C42 H422 110.4 no
C43 . C42 H422 107.3 no
H421 . C42 H422 110.7 no
C42 . C43 C44 109.5(4) yes
C42 . C43 H432 106.8 no
C44 . C43 H432 109.7 no
C42 . C43 H431 109.7 no
C44 . C43 H431 111.2 no
H432 . C43 H431 109.8 no
C43 . C44 H443 111.3 no
C43 . C44 H442 111.3 no
H443 . C44 H442 108.1 no
C43 . C44 H441 109.6 no
H443 . C44 H441 108.0 no
H442 . C44 H441 108.4 no
O41 . C142 C143 112.0(7) yes
O41 . C142 H1422 112.5 no
C143 . C142 H1422 117.7 no
O41 . C142 H1421 104.4 no
C143 . C142 H1421 98.6 no
H1422 . C142 H1421 109.8 no
C142 . C143 C144 110.2(6) yes
C142 . C143 H1431 98.3 no
C144 . C143 H1431 102.5 no
C142 . C143 H1432 118.9 no
C144 . C143 H1432 114.7 no
H1431 . C143 H1432 109.7 no
C143 . C144 H1442 108.5 no
C143 . C144 H1441 116.6 no
H1442 . C144 H1441 109.0 no
C143 . C144 H1443 104.2 no
H1442 . C144 H1443 109.0 no
H1441 . C144 H1443 109.2 no

loop_
_geom_bond_atom_site_label_1
_geom_bond_atom_site_label_2
_geom_bond_site_symmetry_2
_geom_bond_distance
_geom_bond_publ_flag
C1 S2 . 1.786(4) yes
C1 C24 . 1.387(5) yes
C1 C28 . 1.395(5) yes
S2 C3 . 1.773(4) yes
C3 C4 . 1.384(5) yes
C3 C25 . 1.394(5) yes
C4 C5 . 1.393(5) yes
C4 H41 . 0.942 no
C5 C5 2_576 1.491(6) yes
C5 C6 . 1.399(5) yes
C6 C7 . 1.387(5) yes
C6 H61 . 0.947 no
C7 S8 . 1.777(4) yes
C7 C25 . 1.394(5) yes
S8 C9 . 1.780(4) yes
C9 C10 . 1.391(5) yes
C9 C26 . 1.394(4) yes
C10 C11 . 1.380(5) yes
C10 H101 . 0.943 no
C11 C12 . 1.379(5) yes
C11 H111 . 0.954 no
C12 C13 . 1.386(5) yes
C12 H121 . 0.945 no
C13 S14 . 1.783(3) yes
C13 C26 . 1.398(4) yes
S14 C15 . 1.778(4) yes
C15 C16 . 1.388(5) yes
C15 C27 . 1.399(5) yes
C16 C17 . 1.384(6) yes
C16 H161 . 0.938 no
C17 C18 . 1.380(6) yes
C17 H171 . 0.943 no
C18 C19 . 1.387(5) yes
C18 H181 . 0.948 no
C19 S20 . 1.785(4) yes
C19 C27 . 1.394(5) yes
S20 C21 . 1.781(4) yes
C21 C22 . 1.388(6) yes
C21 C28 . 1.390(5) yes
C22 C23 . 1.377(6) yes
C22 H221 . 0.939 no
C23 C24 . 1.379(6) yes
C23 H231 . 0.945 no
C24 H241 . 0.948 no
C25 O29 . 1.361(4) yes
C26 O33 . 1.370(4) yes
C27 O37 . 1.362(4) yes
C28 O41 . 1.385(4) yes
O29 C30 . 1.436(4) yes
O29 C130 . 1.442(5) yes
C30 C31 . 1.511(4) yes
C30 H302 . 0.977 no
C30 H301 . 0.984 no
C31 C32 . 1.535(4) yes
C31 H311 . 0.985 no
C31 H312 . 0.987 no
C32 H322 . 0.964 no
C32 H321 . 0.968 no
C32 H323 . 0.967 no
C130 C131 . 1.523(5) yes
C130 H1302 . 0.974 no
C130 H1301 . 0.976 no
C131 C132 . 1.539(5) yes
C131 H1312 . 0.975 no
C131 H1311 . 0.974 no
C132 H1321 . 0.963 no
C132 H1323 . 0.963 no
C132 H1322 . 0.964 no
O33 C34 . 1.426(4) yes
C34 C35 . 1.497(6) yes
C34 H341 . 0.998 no
C34 H342 . 0.988 no
C35 C36 . 1.486(7) yes
C35 H352 . 0.987 no
C35 H351 . 0.980 no
C36 H361 . 0.963 no
C36 H363 . 0.968 no
C36 H362 . 0.969 no
O37 C38 . 1.446(6) yes
C38 C39 . 1.488(8) yes
C38 H381 . 0.999 no
C38 H382 . 0.991 no
C39 C40 . 1.475(8) yes
C39 H392 . 0.981 no
C39 H391 . 0.972 no
C40 H403 . 0.981 no
C40 H402 . 0.980 no
C40 H401 . 0.992 no
O41 C42 . 1.431(4) yes
O41 C142 . 1.446(5) yes
C42 C43 . 1.509(4) yes
C42 H421 . 0.992 no
C42 H422 . 0.993 no
C43 C44 . 1.545(4) yes
C43 H432 . 0.986 no
C43 H431 . 0.990 no
C44 H443 . 0.958 no
C44 H442 . 0.966 no
C44 H441 . 0.962 no
C142 C143 . 1.526(5) yes
C142 H1422 . 0.969 no
C142 H1421 . 0.976 no
C143 C144 . 1.538(5) yes
C143 H1431 . 0.972 no
C143 H1432 . 0.970 no
C144 H1442 . 0.959 no
C144 H1441 . 0.960 no
C144 H1443 . 0.961 no

loop_
_geom_hbond_atom_site_label_D
_geom_hbond_atom_site_label_H
_geom_hbond_atom_site_label_A
_geom_hbond_angle_DHA
_geom_hbond_distance_DH
_geom_hbond_distance_HA
_geom_hbond_distance_DA
_geom_hbond_publ_flag
C143 H421 C28 123.0(8) 1.098 2.594 3.323(8) yes
C43 H1422 C28 127.8(10) 0.926 2.397 3.053(8) yes
